data_1567930
loop_
_publ_author_name
'Kynman, Amy E.'
'Elghanayan, Luca'
'Desnoyer, Addison'
'Yang, Yan'
'Severy, Laurent'
'Di Giuseppe, Andrea'
'Tilley, T. Don'
'Maron, Laurent'
'Arnold, Polly Louise'

_publ_section_title
;
 Controlled monodefluorination and alkylation of C(sp3)-F Bonds by
 Lanthanide Photocatalysts: Importance of Metal -- Ligand Cooperativity
;
_journal_name_full 'Chemical Science'
_journal_paper_doi 10.1039/D2SC04192H
_journal_year 2022
_chemical_formula_moiety 'C33 H49 Ce O'
_chemical_formula_sum 'C33 H49 Ce O'
_chemical_formula_weight 601.84
_chemical_properties_physical Air-sensitive,Moisture-sensitive
_space_group_crystal_system triclinic
_space_group_IT_number 2
_space_group_name_Hall '-P 1'
_space_group_name_H-M_alt 'P -1'
_atom_sites_solution_hydrogens geom
_atom_sites_solution_primary iterative
_audit_creation_date 2021-11-01
_audit_creation_method
;
Olex2 1.3
(compiled 2020.11.12 svn.r5f609507 for OlexSys, GUI svn.r6408)
;
_audit_update_record
;
2021-11-09 deposited with the CCDC.	2022-11-07 downloaded from the CCDC.
;
_cell_angle_alpha 93.2430(10)
_cell_angle_beta 90.3960(10)
_cell_angle_gamma 107.6780(10)
_cell_formula_units_Z 2
_cell_length_a 9.63360(10)
_cell_length_b 10.07670(10)
_cell_length_c 16.3047(2)
_cell_measurement_reflns_used 48178
_cell_measurement_temperature 100.00(10)
_cell_measurement_theta_max 31.0640
_cell_measurement_theta_min 2.1020
_cell_volume 1505.14(3)
_computing_cell_refinement 'CrysAlisPro 1.171.41.104a (Rigaku OD, 2021)'
_computing_data_collection 'CrysAlisPro 1.171.41.104a (Rigaku OD, 2021)'
_computing_data_reduction 'CrysAlisPro 1.171.41.104a (Rigaku OD, 2021)'
_computing_molecular_graphics 'Olex2 1.3 (Dolomanov et al., 2009)'
_computing_publication_material 'Olex2 1.3 (Dolomanov et al., 2009)'
_computing_structure_refinement 'SHELXL 2018/3 (Sheldrick, 2015)'
_computing_structure_solution 'olex2.solve 1.3 (Bourhis et al., 2015)'
_diffrn_ambient_environment N~2~
_diffrn_ambient_temperature 100.00(10)
_diffrn_detector 'Hybrid Pixel Array Detector'
_diffrn_detector_area_resol_mean 10.0000
_diffrn_detector_type HyPix
_diffrn_measured_fraction_theta_full 1.000
_diffrn_measured_fraction_theta_max 0.858
_diffrn_measurement_details
;
List of Runs (angles in degrees, time in seconds):

  # Type    Start    End  Width  t~exp~   \w     \q     \k     \f   Frames
#--------------------------------------------------------------------------
  1  \w    -67.00  28.00   0.50    5.00    --    4.95 -77.00 130.00  190
  2  \w    -28.00  67.00   0.50    5.00    --   -5.34  77.00-103.00  190
  3  \w    -78.00  17.00   0.50    5.00    --   -5.34 -77.00 130.00  190
  4  \w     11.00  51.00   0.50    5.00    --    4.95-122.00-128.47   80
  5  \w     -7.00  38.00   0.50    5.00    --    4.95 -99.00  90.00   90
  6  \w    -18.00  78.00   0.50    5.00    --    4.95  77.00-103.00  192
  7  \w    -68.00  17.00   0.50    5.00    --    4.95 -37.00 -30.00  170
  8  \w    -25.00  28.00   0.50    5.00    --    4.95 -77.00  30.00  106
  9  \w     -7.00  38.00   0.50    5.00    --    4.95 -99.00 -60.00   90
 10  \w    -18.00  68.00   0.50    5.00    --   -5.34  37.00 150.00  172
 11  \w    -18.00  70.00   0.50    5.00    --   -5.34  19.00  90.00  176
 12  \w    -18.00  70.00   0.50    5.00    --   -5.34  19.00-120.00  176
 13  \w    -17.00  43.00   0.50    5.00    --   -5.34  19.00   0.00  120
 14  \w    -70.00   3.00   0.50    5.00    --   -5.34 -19.00  30.00  146
 15  \w    -18.00  66.00   0.50    5.00    --   -5.34  30.00-173.31  168
 16  \w    -59.00  10.00   0.50    5.00    --   -5.34 -57.00-180.00  138
 17  \w    -80.00   3.00   0.50    5.00    --   -5.34 -19.00 -90.00  166
;
_diffrn_measurement_device 'four-circle diffractometer'
_diffrn_measurement_device_type 'XtaLAB Synergy, Dualflex, HyPix'
_diffrn_measurement_method '\w scans'
_diffrn_orient_matrix_type 'CrysAlisPro convention (1999,Acta A55,543-557)'
_diffrn_orient_matrix_UB_11 0.0111474000
_diffrn_orient_matrix_UB_12 0.0464890000
_diffrn_orient_matrix_UB_13 0.0354544000
_diffrn_orient_matrix_UB_21 -0.0751412000
_diffrn_orient_matrix_UB_22 -0.0260814000
_diffrn_orient_matrix_UB_23 0.0086647000
_diffrn_orient_matrix_UB_31 0.0143197000
_diffrn_orient_matrix_UB_32 -0.0513553000
_diffrn_orient_matrix_UB_33 0.0238262000
_diffrn_radiation_monochromator mirror
_diffrn_radiation_probe x-ray
_diffrn_radiation_type 'Mo K\a'
_diffrn_radiation_wavelength 0.71073
_diffrn_reflns_av_R_equivalents 0.0451
_diffrn_reflns_av_unetI/netI 0.0277
_diffrn_reflns_Laue_measured_fraction_full 1.000
_diffrn_reflns_Laue_measured_fraction_max 0.858
_diffrn_reflns_limit_h_max 13
_diffrn_reflns_limit_h_min -13
_diffrn_reflns_limit_k_max 14
_diffrn_reflns_limit_k_min -14
_diffrn_reflns_limit_l_max 23
_diffrn_reflns_limit_l_min -22
_diffrn_reflns_number 67296
_diffrn_reflns_point_group_measured_fraction_full 1.000
_diffrn_reflns_point_group_measured_fraction_max 0.858
_diffrn_reflns_theta_full 25.242
_diffrn_reflns_theta_max 31.091
_diffrn_reflns_theta_min 2.125
_diffrn_source 'micro-focus sealed X-ray tube'
_diffrn_source_type 'PhotonJet (Mo) X-ray Source'
_exptl_absorpt_coefficient_mu 1.534
_exptl_absorpt_correction_T_max 1.000
_exptl_absorpt_correction_T_min 0.703
_exptl_absorpt_correction_type gaussian
_exptl_absorpt_process_details
;
CrysAlisPro 1.171.41.104a (Rigaku Oxford Diffraction, 2021)
Numerical absorption correction based on gaussian integration over
a multifaceted crystal model
Empirical absorption correction using spherical harmonics,
implemented in SCALE3 ABSPACK scaling algorithm.
;
_exptl_crystal_colour 'clear red'
_exptl_crystal_colour_lustre clear
_exptl_crystal_colour_primary red
_exptl_crystal_density_diffrn 1.328
_exptl_crystal_description block
_exptl_crystal_F_000 626
_exptl_crystal_preparation Luminescent
_exptl_crystal_size_max 0.21
_exptl_crystal_size_mid 0.1
_exptl_crystal_size_min 0.07
_refine_diff_density_max 0.911
_refine_diff_density_min -0.500
_refine_diff_density_rms 0.073
_refine_ls_extinction_method none
_refine_ls_goodness_of_fit_ref 1.052
_refine_ls_hydrogen_treatment constr
_refine_ls_matrix_type full
_refine_ls_number_parameters 331
_refine_ls_number_reflns 8291
_refine_ls_number_restraints 0
_refine_ls_restrained_S_all 1.052
_refine_ls_R_factor_all 0.0240
_refine_ls_R_factor_gt 0.0205
_refine_ls_shift/su_max 0.002
_refine_ls_shift/su_mean 0.000
_refine_ls_structure_factor_coef Fsqd
_refine_ls_weighting_details 'w=1/[\s^2^(Fo^2^)+(0.0183P)^2^+0.6402P] where P=(Fo^2^+2Fc^2^)/3'
_refine_ls_weighting_scheme calc
_refine_ls_wR_factor_gt 0.0438
_refine_ls_wR_factor_ref 0.0447
_reflns_Friedel_coverage 0.000
_reflns_number_gt 7646
_reflns_number_total 8291
_reflns_threshold_expression 'I > 2\s(I)'
_cod_data_source_file d2sc04192h1.cif
_cod_data_source_block pla21035_2_refinalized_equiv
_cod_database_code 1567930
_shelx_shelxl_version_number 2018/3
_chemical_oxdiff_formula 'Ce1 C25 H25 O1'
_shelx_space_group_comment
;
The symmetry employed for this shelxl refinement is uniquely defined
by the following loop, which should always be used as a source of
symmetry information in preference to the above space-group names.
They are only intended as comments.
;
_shelx_estimated_absorpt_t_max 0.900
_shelx_estimated_absorpt_t_min 0.739
_reflns_odcompleteness_completeness 99.97
_reflns_odcompleteness_iscentric 1
_reflns_odcompleteness_theta 26.32
_olex2_refinement_description
;
1. Fixed Uiso
 At 1.2 times of:
  All C(H) groups
 At 1.5 times of:
  All C(H,H,H) groups
2.a Aromatic/amide H refined with riding coordinates:
 C5(H5), C3(H3), C16(H16), C25(H25)
2.b Idealised Me refined as rotating group:
 C9(H9A,H9B,H9C), C23(H23A,H23B,H23C), C22(H22A,H22B,H22C), C15(H15A,H15B,
 H15C), C14(H14A,H14B,H14C), C32(H32A,H32B,H32C), C11(H11A,H11B,H11C), C24(H24A,
 H24B,H24C), C8(H8A,H8B,H8C), C10(H10A,H10B,H10C), C13(H13A,H13B,H13C),
 C31(H31A,H31B,H31C), C21(H21A,H21B,H21C), C33(H33A,H33B,H33C), C30(H30A,H30B,
 H30C)
;
_olex2_submission_special_instructions 'No special instructions were received'
_oxdiff_exptl_absorpt_empirical_details
;
Empirical correction (ABSPACK) includes:
- Absorption correction using spherical harmonics
- Frame scaling
;
_oxdiff_exptl_absorpt_empirical_full_max 1.430
_oxdiff_exptl_absorpt_empirical_full_min 0.722

loop_
_space_group_symop_operation_xyz
'x, y, z'
'-x, -y, -z'

loop_
_atom_site_label
_atom_site_type_symbol
_atom_site_fract_x
_atom_site_fract_y
_atom_site_fract_z
_atom_site_U_iso_or_equiv
_atom_site_adp_type
_atom_site_occupancy
_atom_site_site_symmetry_order
_atom_site_calc_flag
_atom_site_refinement_flags_posn
_atom_site_refinement_flags_adp
_atom_site_refinement_flags_occupancy
_atom_site_disorder_assembly
_atom_site_disorder_group
Ce01 Ce 0.74002(2) 0.28918(2) 0.27671(2) 0.01211(3) Uani 1 1 d . . . . .
O1 O 0.51098(11) 0.29901(10) 0.30221(6) 0.0142(2) Uani 1 1 d . . . . .
C27 C 0.73167(17) 0.28175(17) 0.44860(9) 0.0191(3) Uani 1 1 d . . . . .
C28 C 0.78683(17) 0.42542(17) 0.43444(9) 0.0185(3) Uani 1 1 d . . . . .
C9 C 0.48633(16) 0.00217(15) 0.28718(10) 0.0180(3) Uani 1 1 d . . . . .
H9A H 0.547936 0.014721 0.238890 0.027 Uiso 1 1 calc R U . . .
H9B H 0.475182 -0.089897 0.307798 0.027 Uiso 1 1 calc R U . . .
H9C H 0.531866 0.074715 0.330135 0.027 Uiso 1 1 calc R U . . .
C5 C 0.34120(16) 0.35534(15) 0.11162(9) 0.0153(3) Uani 1 1 d . . . . .
H5 H 0.340245 0.429731 0.078559 0.018 Uiso 1 1 calc R U . . .
C3 C 0.26126(15) 0.11244(15) 0.13437(9) 0.0153(3) Uani 1 1 d . . . . .
H3 H 0.205290 0.019896 0.117098 0.018 Uiso 1 1 calc R U . . .
C23 C 0.63325(17) 0.04287(17) 0.08099(9) 0.0198(3) Uani 1 1 d . . . . .
H23A H 0.622074 -0.046610 0.105070 0.030 Uiso 1 1 calc R U . . .
H23B H 0.650592 0.034009 0.022064 0.030 Uiso 1 1 calc R U . . .
H23C H 0.544243 0.069379 0.089002 0.030 Uiso 1 1 calc R U . . .
C2 C 0.34366(15) 0.13466(15) 0.20790(9) 0.0137(3) Uani 1 1 d . . . . .
C16 C 0.97800(16) 0.26333(17) 0.18926(9) 0.0175(3) Uani 1 1 d . . . . .
H16 H 1.064740 0.279999 0.221566 0.021 Uiso 1 1 calc R U . . .
C1 C 0.42799(15) 0.27352(15) 0.23282(8) 0.0129(3) Uani 1 1 d . . . . .
C6 C 0.42593(15) 0.38590(15) 0.18427(9) 0.0140(3) Uani 1 1 d . . . . .
C22 C 0.72170(19) 0.35723(18) 0.04606(10) 0.0239(3) Uani 1 1 d . . . . .
H22A H 0.619130 0.335612 0.060848 0.036 Uiso 1 1 calc R U . . .
H22B H 0.728107 0.316878 -0.009370 0.036 Uiso 1 1 calc R U . . .
H22C H 0.766213 0.458671 0.047434 0.036 Uiso 1 1 calc R U . . .
C15 C 0.67122(16) 0.56377(15) 0.23272(10) 0.0189(3) Uani 1 1 d . . . . .
H15A H 0.683800 0.528502 0.286177 0.028 Uiso 1 1 calc R U . . .
H15B H 0.722365 0.664091 0.233837 0.028 Uiso 1 1 calc R U . . .
H15C H 0.711484 0.515115 0.189824 0.028 Uiso 1 1 calc R U . . .
C19 C 0.76045(16) 0.15315(16) 0.12217(9) 0.0153(3) Uani 1 1 d . . . . .
C14 C 0.49724(18) 0.64130(16) 0.15039(10) 0.0224(3) Uani 1 1 d . . . . .
H14A H 0.541690 0.620141 0.099402 0.034 Uiso 1 1 calc R U . . .
H14B H 0.549207 0.736540 0.171693 0.034 Uiso 1 1 calc R U . . .
H14C H 0.394787 0.633251 0.139351 0.034 Uiso 1 1 calc R U . . .
C32 C 0.71549(19) 0.53407(18) 0.46101(10) 0.0245(3) Uani 1 1 d . . . . .
H32A H 0.764273 0.621550 0.435702 0.037 Uiso 1 1 calc R U . . .
H32B H 0.723275 0.549660 0.520963 0.037 Uiso 1 1 calc R U . . .
H32C H 0.612476 0.501729 0.443650 0.037 Uiso 1 1 calc R U . . .
C11 C 0.15973(17) 0.19302(17) 0.01017(9) 0.0207(3) Uani 1 1 d . . . . .
H11A H 0.068317 0.211573 0.024159 0.031 Uiso 1 1 calc R U . . .
H11B H 0.138902 0.095424 -0.010235 0.031 Uiso 1 1 calc R U . . .
H11C H 0.208098 0.254353 -0.032461 0.031 Uiso 1 1 calc R U . . .
C18 C 0.80105(16) 0.29656(16) 0.10641(9) 0.0166(3) Uani 1 1 d . . . . .
C4 C 0.25830(16) 0.22037(16) 0.08587(9) 0.0158(3) Uani 1 1 d . . . . .
C24 C 0.87588(18) -0.00476(17) 0.20433(10) 0.0225(3) Uani 1 1 d . . . . .
H24A H 0.953744 0.012059 0.246219 0.034 Uiso 1 1 calc R U . . .
H24B H 0.895068 -0.062472 0.158004 0.034 Uiso 1 1 calc R U . . .
H24C H 0.782249 -0.053229 0.228055 0.034 Uiso 1 1 calc R U . . .
C8 C 0.24847(18) -0.12872(16) 0.22082(11) 0.0237(3) Uani 1 1 d . . . . .
H8A H 0.295654 -0.144235 0.169668 0.036 Uiso 1 1 calc R U . . .
H8B H 0.148611 -0.129225 0.208452 0.036 Uiso 1 1 calc R U . . .
H8C H 0.246314 -0.203100 0.257462 0.036 Uiso 1 1 calc R U . . .
C7 C 0.33453(16) 0.01317(15) 0.26303(9) 0.0162(3) Uani 1 1 d . . . . .
C17 C 0.93604(16) 0.36522(16) 0.14826(9) 0.0185(3) Uani 1 1 d . . . . .
C29 C 0.92546(17) 0.44909(19) 0.39865(9) 0.0231(3) Uani 1 1 d . . . . .
C12 C 0.50669(16) 0.53780(15) 0.21424(9) 0.0157(3) Uani 1 1 d . . . . .
C26 C 0.83595(19) 0.21580(19) 0.42217(9) 0.0247(3) Uani 1 1 d . . . . .
C20 C 0.87063(16) 0.13262(16) 0.17468(9) 0.0159(3) Uani 1 1 d . . . . .
C10 C 0.25709(17) 0.03534(18) 0.34265(10) 0.0226(3) Uani 1 1 d . . . . .
H10A H 0.256051 -0.038490 0.379481 0.034 Uiso 1 1 calc R U . . .
H10B H 0.156763 0.032251 0.329324 0.034 Uiso 1 1 calc R U . . .
H10C H 0.309202 0.126366 0.369779 0.034 Uiso 1 1 calc R U . . .
C13 C 0.43542(18) 0.57370(17) 0.29334(10) 0.0213(3) Uani 1 1 d . . . . .
H13A H 0.335077 0.571334 0.280679 0.032 Uiso 1 1 calc R U . . .
H13B H 0.490982 0.667236 0.315769 0.032 Uiso 1 1 calc R U . . .
H13C H 0.434906 0.505366 0.333876 0.032 Uiso 1 1 calc R U . . .
C31 C 0.5925(2) 0.21683(19) 0.49259(10) 0.0273(4) Uani 1 1 d . . . . .
H31A H 0.514816 0.250188 0.470967 0.041 Uiso 1 1 calc R U . . .
H31B H 0.607485 0.243064 0.551533 0.041 Uiso 1 1 calc R U . . .
H31C H 0.564836 0.115028 0.483874 0.041 Uiso 1 1 calc R U . . .
C21 C 1.02575(19) 0.51588(18) 0.14324(11) 0.0279(4) Uani 1 1 d . . . . .
H21A H 0.968594 0.576501 0.162560 0.042 Uiso 1 1 calc R U . . .
H21B H 1.052743 0.533691 0.086147 0.042 Uiso 1 1 calc R U . . .
H21C H 1.114175 0.535308 0.177764 0.042 Uiso 1 1 calc R U . . .
C33 C 1.0262(2) 0.5883(2) 0.37686(11) 0.0336(4) Uani 1 1 d . . . . .
H33A H 1.112590 0.574962 0.350589 0.050 Uiso 1 1 calc R U . . .
H33B H 1.056032 0.649476 0.426905 0.050 Uiso 1 1 calc R U . . .
H33C H 0.975556 0.631091 0.338912 0.050 Uiso 1 1 calc R U . . .
C25 C 0.95473(18) 0.3201(2) 0.39191(10) 0.0264(4) Uani 1 1 d . . . . .
H25 H 1.040759 0.305646 0.370404 0.032 Uiso 1 1 calc R U . . .
C30 C 0.8284(3) 0.0656(2) 0.43163(11) 0.0391(5) Uani 1 1 d . . . . .
H30A H 0.728938 0.005241 0.419026 0.059 Uiso 1 1 calc R U . . .
H30B H 0.855713 0.054400 0.488248 0.059 Uiso 1 1 calc R U . . .
H30C H 0.895827 0.039769 0.393772 0.059 Uiso 1 1 calc R U . . .

loop_
_atom_site_aniso_label
_atom_site_aniso_U_11
_atom_site_aniso_U_22
_atom_site_aniso_U_33
_atom_site_aniso_U_23
_atom_site_aniso_U_13
_atom_site_aniso_U_12
Ce01 0.01121(4) 0.01513(4) 0.01007(4) 0.00050(3) 0.00083(3) 0.00419(3)
O1 0.0125(5) 0.0163(5) 0.0143(5) 0.0012(4) -0.0013(4) 0.0051(4)
C27 0.0209(8) 0.0275(8) 0.0089(6) 0.0001(6) -0.0006(5) 0.0074(6)
C28 0.0186(7) 0.0246(8) 0.0105(7) -0.0027(6) -0.0013(5) 0.0046(6)
C9 0.0171(7) 0.0147(7) 0.0237(8) 0.0049(6) 0.0017(6) 0.0065(6)
C5 0.0155(7) 0.0178(7) 0.0146(7) 0.0034(5) 0.0020(5) 0.0075(6)
C3 0.0121(7) 0.0157(7) 0.0176(7) -0.0014(5) 0.0030(5) 0.0037(5)
C23 0.0169(7) 0.0259(8) 0.0151(7) -0.0058(6) -0.0035(5) 0.0056(6)
C2 0.0121(6) 0.0147(7) 0.0159(7) 0.0015(5) 0.0037(5) 0.0061(5)
C16 0.0102(6) 0.0289(8) 0.0124(7) -0.0044(6) 0.0010(5) 0.0052(6)
C1 0.0115(6) 0.0163(7) 0.0122(6) 0.0010(5) 0.0022(5) 0.0061(5)
C6 0.0116(6) 0.0151(7) 0.0160(7) 0.0013(5) 0.0032(5) 0.0050(5)
C22 0.0276(9) 0.0327(9) 0.0152(7) 0.0054(6) 0.0034(6) 0.0139(7)
C15 0.0180(7) 0.0139(7) 0.0240(8) 0.0011(6) -0.0008(6) 0.0037(6)
C19 0.0138(7) 0.0210(7) 0.0111(6) -0.0027(5) 0.0002(5) 0.0062(6)
C14 0.0252(8) 0.0162(7) 0.0258(8) 0.0053(6) -0.0013(6) 0.0057(6)
C32 0.0284(9) 0.0268(8) 0.0175(8) -0.0044(6) -0.0007(6) 0.0085(7)
C11 0.0195(8) 0.0261(8) 0.0156(7) -0.0002(6) -0.0012(6) 0.0060(6)
C18 0.0166(7) 0.0215(7) 0.0120(7) 0.0018(5) 0.0039(5) 0.0060(6)
C4 0.0123(7) 0.0219(7) 0.0143(7) 0.0001(6) 0.0026(5) 0.0070(6)
C24 0.0259(8) 0.0249(8) 0.0212(8) -0.0024(6) -0.0026(6) 0.0149(7)
C8 0.0212(8) 0.0139(7) 0.0349(9) 0.0055(6) -0.0023(6) 0.0030(6)
C7 0.0121(7) 0.0145(7) 0.0221(7) 0.0043(6) 0.0013(5) 0.0035(5)
C17 0.0155(7) 0.0235(8) 0.0145(7) 0.0002(6) 0.0064(5) 0.0029(6)
C29 0.0170(7) 0.0352(9) 0.0123(7) -0.0016(6) -0.0037(5) 0.0015(7)
C12 0.0162(7) 0.0138(7) 0.0181(7) 0.0012(5) 0.0000(5) 0.0061(5)
C26 0.0318(9) 0.0375(9) 0.0105(7) 0.0014(6) -0.0024(6) 0.0189(8)
C20 0.0138(7) 0.0229(7) 0.0130(7) -0.0020(5) 0.0000(5) 0.0094(6)
C10 0.0175(8) 0.0285(8) 0.0240(8) 0.0096(7) 0.0062(6) 0.0086(6)
C13 0.0246(8) 0.0198(7) 0.0220(8) -0.0024(6) 0.0016(6) 0.0112(6)
C31 0.0314(9) 0.0304(9) 0.0163(8) 0.0019(7) 0.0072(6) 0.0036(7)
C21 0.0229(8) 0.0266(9) 0.0280(9) 0.0019(7) 0.0086(7) -0.0020(7)
C33 0.0225(9) 0.0470(11) 0.0188(8) 0.0007(8) -0.0018(6) -0.0075(8)
C25 0.0195(8) 0.0500(11) 0.0130(7) -0.0017(7) -0.0033(6) 0.0159(8)
C30 0.0659(14) 0.0446(12) 0.0211(9) 0.0072(8) 0.0024(9) 0.0371(11)

loop_
_atom_type_symbol
_atom_type_description
_atom_type_scat_dispersion_real
_atom_type_scat_dispersion_imag
_atom_type_scat_source
C C 0.0033 0.0016 'International Tables Vol C Tables 4.2.6.8 and 6.1.1.4'
H H 0.0000 0.0000 'International Tables Vol C Tables 4.2.6.8 and 6.1.1.4'
Ce Ce -0.2486 2.6331 'International Tables Vol C Tables 4.2.6.8 and 6.1.1.4'
O O 0.0106 0.0060 'International Tables Vol C Tables 4.2.6.8 and 6.1.1.4'

loop_
_exptl_crystal_face_index_h
_exptl_crystal_face_index_k
_exptl_crystal_face_index_l
_exptl_crystal_face_perp_dist
14 -3 -1 0.0601
-4 12 -14 0.0978
4 -12 14 0.0978
-1 -10 -14 0.0347
1 10 14 0.0347
-14 5 1 0.0357
-9 -4 12 0.0452
3 6 18 0.0328
9 7 1 0.0622
9 -4 -17 0.0837
7 -12 -10 0.0493
-8 7 17 0.0286
-5 11 12 0.0307

loop_
_geom_angle_atom_site_label_1
_geom_angle_atom_site_label_2
_geom_angle_atom_site_label_3
_geom_angle
_geom_angle_site_symmetry_1
_geom_angle_site_symmetry_3
_geom_angle_publ_flag
O1 Ce01 C27 78.13(4) . . ?
O1 Ce01 C28 80.04(4) . . ?
O1 Ce01 C16 159.60(4) . . ?
O1 Ce01 C1 24.38(4) . . ?
O1 Ce01 C19 113.09(4) . . ?
O1 Ce01 C18 112.16(4) . . ?
O1 Ce01 C17 135.27(4) . . ?
O1 Ce01 C29 108.14(4) . . ?
O1 Ce01 C26 104.86(4) . . ?
O1 Ce01 C20 137.72(4) . . ?
O1 Ce01 C25 125.54(4) . . ?
C27 Ce01 C28 29.17(5) . . ?
C27 Ce01 C1 101.79(4) . . ?
C27 Ce01 C19 148.62(4) . . ?
C27 Ce01 C18 169.71(4) . . ?
C27 Ce01 C17 141.59(5) . . ?
C28 Ce01 C1 103.55(4) . . ?
C28 Ce01 C19 166.82(4) . . ?
C28 Ce01 C18 148.63(4) . . ?
C16 Ce01 C27 121.90(4) . . ?
C16 Ce01 C28 119.08(4) . . ?
C16 Ce01 C1 135.25(4) . . ?
C16 Ce01 C19 48.10(4) . . ?
C16 Ce01 C18 47.89(4) . . ?
C16 Ce01 C17 29.23(5) . . ?
C16 Ce01 C20 29.39(4) . . ?
C19 Ce01 C1 89.62(4) . . ?
C19 Ce01 C18 28.89(4) . . ?
C18 Ce01 C1 88.49(4) . . ?
C17 Ce01 C28 123.40(5) . . ?
C17 Ce01 C1 114.41(4) . . ?
C17 Ce01 C19 48.12(4) . . ?
C17 Ce01 C18 29.14(4) . . ?
C29 Ce01 C27 48.67(5) . . ?
C29 Ce01 C28 29.52(5) . . ?
C29 Ce01 C16 89.95(5) . . ?
C29 Ce01 C1 129.80(4) . . ?
C29 Ce01 C19 138.03(5) . . ?
C29 Ce01 C18 124.27(5) . . ?
C29 Ce01 C17 95.86(5) . . ?
C29 Ce01 C26 49.34(5) . . ?
C29 Ce01 C20 113.24(5) . . ?
C26 Ce01 C27 29.53(5) . . ?
C26 Ce01 C28 48.74(5) . . ?
C26 Ce01 C16 94.00(5) . . ?
C26 Ce01 C1 126.13(5) . . ?
C26 Ce01 C19 122.99(5) . . ?
C26 Ce01 C18 141.12(5) . . ?
C26 Ce01 C17 119.25(5) . . ?
C26 Ce01 C20 95.66(5) . . ?
C20 Ce01 C27 124.50(4) . . ?
C20 Ce01 C28 138.16(4) . . ?
C20 Ce01 C1 116.85(4) . . ?
C20 Ce01 C19 29.42(4) . . ?
C20 Ce01 C18 48.19(4) . . ?
C20 Ce01 C17 48.54(5) . . ?
C25 Ce01 C27 48.62(5) . . ?
C25 Ce01 C28 48.65(5) . . ?
C25 Ce01 C16 74.86(5) . . ?
C25 Ce01 C1 149.87(4) . . ?
C25 Ce01 C19 118.55(5) . . ?
C25 Ce01 C18 121.21(5) . . ?
C25 Ce01 C17 93.66(5) . . ?
C25 Ce01 C29 29.86(5) . . ?
C25 Ce01 C26 29.87(5) . . ?
C25 Ce01 C20 89.52(5) . . ?
C1 O1 Ce01 111.34(8) . . ?
C28 C27 Ce01 75.56(8) . . ?
C28 C27 C26 108.37(14) . . ?
C28 C27 C31 124.28(15) . . ?
C26 C27 Ce01 73.27(8) . . ?
C26 C27 C31 127.06(16) . . ?
C31 C27 Ce01 122.16(10) . . ?
C27 C28 Ce01 75.27(8) . . ?
C27 C28 C32 124.98(14) . . ?
C27 C28 C29 107.95(14) . . ?
C32 C28 Ce01 122.29(10) . . ?
C29 C28 Ce01 72.92(8) . . ?
C29 C28 C32 126.82(15) . . ?
H9A C9 H9B 109.5 . . ?
H9A C9 H9C 109.5 . . ?
H9B C9 H9C 109.5 . . ?
C7 C9 H9A 109.5 . . ?
C7 C9 H9B 109.5 . . ?
C7 C9 H9C 109.5 . . ?
C6 C5 H5 118.7 . . ?
C4 C5 H5 118.7 . . ?
C4 C5 C6 122.62(13) . . ?
C2 C3 H3 118.7 . . ?
C4 C3 H3 118.7 . . ?
C4 C3 C2 122.55(14) . . ?
H23A C23 H23B 109.5 . . ?
H23A C23 H23C 109.5 . . ?
H23B C23 H23C 109.5 . . ?
C19 C23 H23A 109.5 . . ?
C19 C23 H23B 109.5 . . ?
C19 C23 H23C 109.5 . . ?
C3 C2 C1 118.24(13) . . ?
C3 C2 C7 120.67(13) . . ?
C1 C2 C7 120.96(12) . . ?
Ce01 C16 H16 114.4 . . ?
C17 C16 Ce01 76.61(8) . . ?
C17 C16 H16 125.4 . . ?
C17 C16 C20 109.22(13) . . ?
C20 C16 Ce01 75.69(8) . . ?
C20 C16 H16 125.4 . . ?
O1 C1 Ce01 44.27(6) . . ?
O1 C1 C2 120.11(12) . . ?
O1 C1 C6 119.72(13) . . ?
C2 C1 Ce01 111.21(9) . . ?
C2 C1 C6 120.17(13) . . ?
C6 C1 Ce01 110.33(9) . . ?
C5 C6 C1 118.23(13) . . ?
C5 C6 C12 121.08(13) . . ?
C1 C6 C12 120.56(12) . . ?
H22A C22 H22B 109.5 . . ?
H22A C22 H22C 109.5 . . ?
H22B C22 H22C 109.5 . . ?
C18 C22 H22A 109.5 . . ?
C18 C22 H22B 109.5 . . ?
C18 C22 H22C 109.5 . . ?
H15A C15 H15B 109.5 . . ?
H15A C15 H15C 109.5 . . ?
H15B C15 H15C 109.5 . . ?
C12 C15 H15A 109.5 . . ?
C12 C15 H15B 109.5 . . ?
C12 C15 H15C 109.5 . . ?
C23 C19 Ce01 122.59(10) . . ?
C18 C19 Ce01 75.79(8) . . ?
C18 C19 C23 124.39(13) . . ?
C18 C19 C20 107.78(13) . . ?
C20 C19 Ce01 73.43(8) . . ?
C20 C19 C23 127.39(14) . . ?
H14A C14 H14B 109.5 . . ?
H14A C14 H14C 109.5 . . ?
H14B C14 H14C 109.5 . . ?
C12 C14 H14A 109.5 . . ?
C12 C14 H14B 109.5 . . ?
C12 C14 H14C 109.5 . . ?
C28 C32 H32A 109.5 . . ?
C28 C32 H32B 109.5 . . ?
C28 C32 H32C 109.5 . . ?
H32A C32 H32B 109.5 . . ?
H32A C32 H32C 109.5 . . ?
H32B C32 H32C 109.5 . . ?
H11A C11 H11B 109.5 . . ?
H11A C11 H11C 109.5 . . ?
H11B C11 H11C 109.5 . . ?
C4 C11 H11A 109.5 . . ?
C4 C11 H11B 109.5 . . ?
C4 C11 H11C 109.5 . . ?
C22 C18 Ce01 122.91(10) . . ?
C19 C18 Ce01 75.32(8) . . ?
C19 C18 C22 123.93(14) . . ?
C19 C18 C17 108.36(13) . . ?
C17 C18 Ce01 74.16(8) . . ?
C17 C18 C22 127.23(14) . . ?
C5 C4 C11 120.93(13) . . ?
C3 C4 C5 118.19(13) . . ?
C3 C4 C11 120.75(14) . . ?
H24A C24 H24B 109.5 . . ?
H24A C24 H24C 109.5 . . ?
H24B C24 H24C 109.5 . . ?
C20 C24 H24A 109.5 . . ?
C20 C24 H24B 109.5 . . ?
C20 C24 H24C 109.5 . . ?
H8A C8 H8B 109.5 . . ?
H8A C8 H8C 109.5 . . ?
H8B C8 H8C 109.5 . . ?
C7 C8 H8A 109.5 . . ?
C7 C8 H8B 109.5 . . ?
C7 C8 H8C 109.5 . . ?
C2 C7 C9 112.81(12) . . ?
C8 C7 C9 106.60(12) . . ?
C8 C7 C2 112.00(12) . . ?
C8 C7 C10 108.31(13) . . ?
C10 C7 C9 107.98(12) . . ?
C10 C7 C2 108.97(12) . . ?
C16 C17 Ce01 74.16(8) . . ?
C16 C17 C18 107.32(13) . . ?
C16 C17 C21 125.86(14) . . ?
C18 C17 Ce01 76.70(8) . . ?
C18 C17 C21 126.56(15) . . ?
C21 C17 Ce01 119.56(10) . . ?
C28 C29 Ce01 77.55(9) . . ?
C28 C29 C33 126.01(17) . . ?
C33 C29 Ce01 117.54(10) . . ?
C25 C29 Ce01 73.72(9) . . ?
C25 C29 C28 107.39(15) . . ?
C25 C29 C33 126.50(16) . . ?
C6 C12 C15 113.22(11) . . ?
C6 C12 C13 108.59(12) . . ?
C14 C12 C6 111.83(12) . . ?
C14 C12 C15 106.36(12) . . ?
C14 C12 C13 108.07(12) . . ?
C13 C12 C15 108.60(12) . . ?
C27 C26 Ce01 77.20(9) . . ?
C27 C26 C30 126.71(17) . . ?
C25 C26 Ce01 73.52(9) . . ?
C25 C26 C27 107.06(15) . . ?
C25 C26 C30 126.01(16) . . ?
C30 C26 Ce01 119.28(11) . . ?
C16 C20 Ce01 74.92(8) . . ?
C16 C20 C19 107.30(13) . . ?
C16 C20 C24 126.38(13) . . ?
C19 C20 Ce01 77.14(8) . . ?
C19 C20 C24 126.20(14) . . ?
C24 C20 Ce01 116.97(10) . . ?
C7 C10 H10A 109.5 . . ?
C7 C10 H10B 109.5 . . ?
C7 C10 H10C 109.5 . . ?
H10A C10 H10B 109.5 . . ?
H10A C10 H10C 109.5 . . ?
H10B C10 H10C 109.5 . . ?
C12 C13 H13A 109.5 . . ?
C12 C13 H13B 109.5 . . ?
C12 C13 H13C 109.5 . . ?
H13A C13 H13B 109.5 . . ?
H13A C13 H13C 109.5 . . ?
H13B C13 H13C 109.5 . . ?
C27 C31 H31A 109.5 . . ?
C27 C31 H31B 109.5 . . ?
C27 C31 H31C 109.5 . . ?
H31A C31 H31B 109.5 . . ?
H31A C31 H31C 109.5 . . ?
H31B C31 H31C 109.5 . . ?
C17 C21 H21A 109.5 . . ?
C17 C21 H21B 109.5 . . ?
C17 C21 H21C 109.5 . . ?
H21A C21 H21B 109.5 . . ?
H21A C21 H21C 109.5 . . ?
H21B C21 H21C 109.5 . . ?
C29 C33 H33A 109.5 . . ?
C29 C33 H33B 109.5 . . ?
C29 C33 H33C 109.5 . . ?
H33A C33 H33B 109.5 . . ?
H33A C33 H33C 109.5 . . ?
H33B C33 H33C 109.5 . . ?
Ce01 C25 H25 113.7 . . ?
C29 C25 Ce01 76.43(9) . . ?
C29 C25 C26 109.22(15) . . ?
C29 C25 H25 125.4 . . ?
C26 C25 Ce01 76.62(9) . . ?
C26 C25 H25 125.4 . . ?
C26 C30 H30A 109.5 . . ?
C26 C30 H30B 109.5 . . ?
C26 C30 H30C 109.5 . . ?
H30A C30 H30B 109.5 . . ?
H30A C30 H30C 109.5 . . ?
H30B C30 H30C 109.5 . . ?

loop_
_geom_bond_atom_site_label_1
_geom_bond_atom_site_label_2
_geom_bond_distance
_geom_bond_site_symmetry_2
_geom_bond_publ_flag
Ce01 O1 2.2785(10) . ?
Ce01 C27 2.8089(14) . ?
Ce01 C28 2.8126(14) . ?
Ce01 C16 2.7790(14) . ?
Ce01 C1 3.0400(14) . ?
Ce01 C19 2.8366(14) . ?
Ce01 C18 2.8427(14) . ?
Ce01 C17 2.8101(15) . ?
Ce01 C29 2.7533(15) . ?
Ce01 C26 2.7584(15) . ?
Ce01 C20 2.7887(14) . ?
Ce01 C25 2.7188(15) . ?
O1 C1 1.3473(16) . ?
C27 C28 1.416(2) . ?
C27 C26 1.420(2) . ?
C27 C31 1.508(2) . ?
C28 C32 1.505(2) . ?
C28 C29 1.419(2) . ?
C9 H9A 0.9800 . ?
C9 H9B 0.9800 . ?
C9 H9C 0.9800 . ?
C9 C7 1.550(2) . ?
C5 H5 0.9500 . ?
C5 C6 1.399(2) . ?
C5 C4 1.391(2) . ?
C3 H3 0.9500 . ?
C3 C2 1.402(2) . ?
C3 C4 1.387(2) . ?
C23 H23A 0.9800 . ?
C23 H23B 0.9800 . ?
C23 H23C 0.9800 . ?
C23 C19 1.505(2) . ?
C2 C1 1.423(2) . ?
C2 C7 1.541(2) . ?
C16 H16 0.9500 . ?
C16 C17 1.411(2) . ?
C16 C20 1.412(2) . ?
C1 C6 1.423(2) . ?
C6 C12 1.541(2) . ?
C22 H22A 0.9800 . ?
C22 H22B 0.9800 . ?
C22 H22C 0.9800 . ?
C22 C18 1.506(2) . ?
C15 H15A 0.9800 . ?
C15 H15B 0.9800 . ?
C15 H15C 0.9800 . ?
C15 C12 1.551(2) . ?
C19 C18 1.417(2) . ?
C19 C20 1.4294(19) . ?
C14 H14A 0.9800 . ?
C14 H14B 0.9800 . ?
C14 H14C 0.9800 . ?
C14 C12 1.536(2) . ?
C32 H32A 0.9800 . ?
C32 H32B 0.9800 . ?
C32 H32C 0.9800 . ?
C11 H11A 0.9800 . ?
C11 H11B 0.9800 . ?
C11 H11C 0.9800 . ?
C11 C4 1.512(2) . ?
C18 C17 1.423(2) . ?
C24 H24A 0.9800 . ?
C24 H24B 0.9800 . ?
C24 H24C 0.9800 . ?
C24 C20 1.507(2) . ?
C8 H8A 0.9800 . ?
C8 H8B 0.9800 . ?
C8 H8C 0.9800 . ?
C8 C7 1.538(2) . ?
C7 C10 1.541(2) . ?
C17 C21 1.509(2) . ?
C29 C33 1.507(2) . ?
C29 C25 1.410(3) . ?
C12 C13 1.541(2) . ?
C26 C25 1.412(3) . ?
C26 C30 1.510(3) . ?
C10 H10A 0.9800 . ?
C10 H10B 0.9800 . ?
C10 H10C 0.9800 . ?
C13 H13A 0.9800 . ?
C13 H13B 0.9800 . ?
C13 H13C 0.9800 . ?
C31 H31A 0.9800 . ?
C31 H31B 0.9800 . ?
C31 H31C 0.9800 . ?
C21 H21A 0.9800 . ?
C21 H21B 0.9800 . ?
C21 H21C 0.9800 . ?
C33 H33A 0.9800 . ?
C33 H33B 0.9800 . ?
C33 H33C 0.9800 . ?
C25 H25 0.9500 . ?
C30 H30A 0.9800 . ?
C30 H30B 0.9800 . ?
C30 H30C 0.9800 . ?

loop_
_geom_torsion_atom_site_label_1
_geom_torsion_atom_site_label_2
_geom_torsion_atom_site_label_3
_geom_torsion_atom_site_label_4
_geom_torsion
_geom_torsion_site_symmetry_1
_geom_torsion_site_symmetry_2
_geom_torsion_site_symmetry_3
_geom_torsion_site_symmetry_4
_geom_torsion_publ_flag
Ce01 O1 C1 C2 90.25(13) . . . . ?
Ce01 O1 C1 C6 -89.28(13) . . . . ?
Ce01 C27 C28 C32 119.35(14) . . . . ?
Ce01 C27 C28 C29 -66.15(10) . . . . ?
Ce01 C27 C26 C25 68.03(10) . . . . ?
Ce01 C27 C26 C30 -117.14(17) . . . . ?
Ce01 C28 C29 C33 115.14(15) . . . . ?
Ce01 C28 C29 C25 -68.28(10) . . . . ?
Ce01 C16 C17 C18 -70.18(10) . . . . ?
Ce01 C16 C17 C21 115.32(15) . . . . ?
Ce01 C16 C20 C19 71.02(10) . . . . ?
Ce01 C16 C20 C24 -112.64(15) . . . . ?
Ce01 C1 C6 C5 130.44(11) . . . . ?
Ce01 C1 C6 C12 -53.64(14) . . . . ?
Ce01 C19 C18 C22 -120.04(14) . . . . ?
Ce01 C19 C18 C17 67.40(10) . . . . ?
Ce01 C19 C20 C16 -69.48(10) . . . . ?
Ce01 C19 C20 C24 114.17(15) . . . . ?
Ce01 C18 C17 C16 68.43(10) . . . . ?
Ce01 C18 C17 C21 -117.12(15) . . . . ?
Ce01 C29 C25 C26 -70.35(11) . . . . ?
Ce01 C26 C25 C29 70.22(11) . . . . ?
O1 C1 C6 C5 178.55(12) . . . . ?
O1 C1 C6 C12 -5.5(2) . . . . ?
C27 C28 C29 Ce01 67.72(10) . . . . ?
C27 C28 C29 C33 -177.14(14) . . . . ?
C27 C28 C29 C25 -0.57(17) . . . . ?
C27 C26 C25 Ce01 -70.59(10) . . . . ?
C27 C26 C25 C29 -0.37(17) . . . . ?
C28 C27 C26 Ce01 -68.02(10) . . . . ?
C28 C27 C26 C25 0.01(17) . . . . ?
C28 C27 C26 C30 174.83(16) . . . . ?
C28 C29 C25 Ce01 70.93(10) . . . . ?
C28 C29 C25 C26 0.58(17) . . . . ?
C5 C6 C12 C15 -127.50(14) . . . . ?
C5 C6 C12 C14 -7.36(19) . . . . ?
C5 C6 C12 C13 111.80(15) . . . . ?
C3 C2 C1 Ce01 -130.18(11) . . . . ?
C3 C2 C1 O1 -178.67(12) . . . . ?
C3 C2 C1 C6 0.9(2) . . . . ?
C3 C2 C7 C9 129.42(14) . . . . ?
C3 C2 C7 C8 9.13(19) . . . . ?
C3 C2 C7 C10 -110.67(15) . . . . ?
C23 C19 C18 Ce01 120.01(14) . . . . ?
C23 C19 C18 C22 0.0(2) . . . . ?
C23 C19 C18 C17 -172.59(13) . . . . ?
C23 C19 C20 Ce01 -118.68(15) . . . . ?
C23 C19 C20 C16 171.84(14) . . . . ?
C23 C19 C20 C24 -4.5(2) . . . . ?
C2 C3 C4 C5 0.3(2) . . . . ?
C2 C3 C4 C11 -175.67(13) . . . . ?
C2 C1 C6 C5 -1.0(2) . . . . ?
C2 C1 C6 C12 174.94(12) . . . . ?
C1 C2 C7 C9 -54.83(18) . . . . ?
C1 C2 C7 C8 -175.12(13) . . . . ?
C1 C2 C7 C10 65.08(17) . . . . ?
C1 C6 C12 C15 56.70(18) . . . . ?
C1 C6 C12 C14 176.84(13) . . . . ?
C1 C6 C12 C13 -64.00(16) . . . . ?
C6 C5 C4 C3 -0.4(2) . . . . ?
C6 C5 C4 C11 175.53(13) . . . . ?
C22 C18 C17 Ce01 119.58(15) . . . . ?
C22 C18 C17 C16 -171.98(14) . . . . ?
C22 C18 C17 C21 2.5(3) . . . . ?
C19 C18 C17 Ce01 -68.17(10) . . . . ?
C19 C18 C17 C16 0.26(17) . . . . ?
C19 C18 C17 C21 174.71(14) . . . . ?
C32 C28 C29 Ce01 -117.91(15) . . . . ?
C32 C28 C29 C33 -2.8(2) . . . . ?
C32 C28 C29 C25 173.81(14) . . . . ?
C18 C19 C20 Ce01 68.63(10) . . . . ?
C18 C19 C20 C16 -0.85(16) . . . . ?
C18 C19 C20 C24 -177.20(14) . . . . ?
C4 C5 C6 C1 0.8(2) . . . . ?
C4 C5 C6 C12 -175.14(13) . . . . ?
C4 C3 C2 C1 -0.5(2) . . . . ?
C4 C3 C2 C7 175.35(13) . . . . ?
C7 C2 C1 Ce01 53.97(14) . . . . ?
C7 C2 C1 O1 5.5(2) . . . . ?
C7 C2 C1 C6 -174.98(12) . . . . ?
C17 C16 C20 Ce01 -69.99(10) . . . . ?
C17 C16 C20 C19 1.02(16) . . . . ?
C17 C16 C20 C24 177.36(14) . . . . ?
C26 C27 C28 Ce01 66.50(10) . . . . ?
C26 C27 C28 C32 -174.16(14) . . . . ?
C26 C27 C28 C29 0.35(17) . . . . ?
C20 C16 C17 Ce01 69.38(10) . . . . ?
C20 C16 C17 C18 -0.80(17) . . . . ?
C20 C16 C17 C21 -175.30(14) . . . . ?
C20 C19 C18 Ce01 -67.04(10) . . . . ?
C20 C19 C18 C22 172.92(14) . . . . ?
C20 C19 C18 C17 0.37(16) . . . . ?
C31 C27 C28 Ce01 -119.31(14) . . . . ?
C31 C27 C28 C32 0.0(2) . . . . ?
C31 C27 C28 C29 174.54(14) . . . . ?
C31 C27 C26 Ce01 117.99(15) . . . . ?
C31 C27 C26 C25 -173.97(15) . . . . ?
C31 C27 C26 C30 0.9(3) . . . . ?
C33 C29 C25 Ce01 -112.52(15) . . . . ?
C33 C29 C25 C26 177.13(15) . . . . ?
C30 C26 C25 Ce01 114.54(16) . . . . ?
C30 C26 C25 C29 -175.24(15) . . . . ?

loop_
_exptl_oxdiff_crystal_face_indexfrac_h
_exptl_oxdiff_crystal_face_indexfrac_k
_exptl_oxdiff_crystal_face_indexfrac_l
_exptl_oxdiff_crystal_face_x
_exptl_oxdiff_crystal_face_y
_exptl_oxdiff_crystal_face_z
13.5148 -3.0143 -0.9918 -0.0246 -0.9455 0.3247
-3.7489 11.6346 -14.1975 -0.0043 -0.1448 -0.9895
3.7489 -11.6346 14.1975 0.0043 0.1448 0.9895
-1.1573 -9.9827 -13.5594 -0.9577 0.2298 0.1730
1.1573 9.9827 13.5594 0.9577 -0.2298 -0.1730
-13.5532 4.9043 1.1869 0.1190 0.9008 -0.4177
-9.2155 -4.4695 12.1443 0.1201 0.9143 0.3869
3.1459 5.8254 18.3369 0.9560 -0.2294 0.1828
9.1309 7.0340 1.0754 0.4669 -0.8602 -0.2049
9.2601 -4.3884 -16.5606 -0.6879 -0.7248 -0.0366
7.4143 -11.7140 -9.9651 -0.8152 -0.3380 0.4703
-7.9175 6.7353 16.8655 0.8228 0.5654 -0.0574
-4.8077 11.4510 12.3406 0.9163 0.1695 -0.3629
